data_4348951
loop_
_publ_author_name
'Kanetomo, Takuya'
'Yoshii, Shunsuke'
'Nojiri, Hiroyuki'
'Ishida, Takayuki'

_publ_section_title
;
 Single-molecule magnet involving strong exchange coupling in terbium(iii)
 complex with 2,2&#x2032;-bipyridin-6-yl tert-butyl nitroxide
;
_journal_issue 9
_journal_name_full 'Inorganic Chemistry Frontiers'
_journal_page_first 860
_journal_paper_doi 10.1039/C5QI00098J
_journal_volume 2
_journal_year 2015
_chemical_formula_moiety 'C30 H19 F18 N2 O7 Tb'
_chemical_formula_sum 'C30 H19 F18 N2 O7 Tb'
_chemical_formula_weight 1020.39
_chemical_melting_point 466
_chemical_name_systematic Tb-6bpyCO
_space_group_IT_number 14
_space_group_name_Hall '-P 2yn'
_space_group_name_H-M_alt 'P 1 21/n 1'
_symmetry_cell_setting monoclinic
_symmetry_Int_Tables_number 14
_symmetry_space_group_name_Hall '-P 2yn'
_symmetry_space_group_name_H-M 'P 1 21/n 1'
_atom_sites_solution_hydrogens geom
_atom_sites_solution_primary direct
_atom_sites_solution_secondary difmap
_audit_update_record
;
2015-06-04 deposited with the CCDC.
2015-07-07 downloaded from the CCDC.
;
_cell_angle_alpha 90.0000
_cell_angle_beta 105.460(8)
_cell_angle_gamma 90.0000
_cell_formula_units_Z 4
_cell_length_a 13.456(3)
_cell_length_b 17.130(3)
_cell_length_c 16.654(3)
_cell_measurement_reflns_used 45410
_cell_measurement_temperature 100
_cell_measurement_theta_max 27.52
_cell_measurement_theta_min 3.14
_cell_volume 3699.9(13)
_computing_cell_refinement PROCESS-AUTO
_computing_data_collection PROCESS-AUTO
_computing_data_reduction PROCESS-AUTO
_computing_molecular_graphics 'CrystalStructure 4.0'
_computing_publication_material 'CrystalStructure 4.0 (Rigaku, 2010)'
_computing_structure_refinement 'CRYSTALS (Carruthers, et al., 1999)'
_computing_structure_solution 'Superflip (Palatinus, et al., 2007)'
_diffrn_ambient_temperature 100
_diffrn_detector_area_resol_mean 29.412
_diffrn_measured_fraction_theta_full 0.998
_diffrn_measured_fraction_theta_max 0.998
_diffrn_measurement_device_type 'Rigaku Saturn70'
_diffrn_measurement_method \w
_diffrn_radiation_type 'Mo K\a'
_diffrn_radiation_wavelength 0.71073
_diffrn_reflns_av_R_equivalents 0.0496
_diffrn_reflns_limit_h_max 17
_diffrn_reflns_limit_h_min -17
_diffrn_reflns_limit_k_max 22
_diffrn_reflns_limit_k_min -22
_diffrn_reflns_limit_l_max 21
_diffrn_reflns_limit_l_min -21
_diffrn_reflns_number 63264
_diffrn_reflns_theta_full 27.48
_diffrn_reflns_theta_max 27.48
_diffrn_standards_number 0
_exptl_absorpt_coefficient_mu 2.045
_exptl_absorpt_correction_T_max 0.799
_exptl_absorpt_correction_T_min 0.437
_exptl_absorpt_correction_type multi-scan
_exptl_absorpt_process_details 'REQAB (Rigaku, 1998)'
_exptl_crystal_colour Colorless
_exptl_crystal_density_diffrn 1.832
_exptl_crystal_density_method 'not measured'
_exptl_crystal_description Platelet
_exptl_crystal_F_000 1984.00
_exptl_crystal_preparation 'Magnetic properties'
_exptl_crystal_recrystallization_method 'Re-crystallisation from solvent: dichloromethane-heptane'
_exptl_crystal_size_max 0.898
_exptl_crystal_size_mid 0.143
_exptl_crystal_size_min 0.110
_refine_diff_density_max 1.710
_refine_diff_density_min -0.979
_refine_ls_extinction_coef 102(15)
_refine_ls_extinction_method 'Larson (1970) Crystallographic Computing eq. 22'
_refine_ls_goodness_of_fit_ref 1.077
_refine_ls_hydrogen_treatment constr
_refine_ls_number_parameters 563
_refine_ls_number_reflns 8481
_refine_ls_R_factor_gt 0.0340
_refine_ls_shift/su_max 0.087
_refine_ls_structure_factor_coef F
_refine_ls_weighting_details 'w = 1/[0.0006Fo^2^ + 1.4000\s(Fo^2^)]'
_refine_ls_weighting_scheme calc
_refine_ls_wR_factor_ref 0.0434
_reflns_number_gt 7180
_reflns_number_total 8481
_reflns_threshold_expression F>2.0\s(F)
_cod_data_source_file c5qi00098j2.cif
_cod_data_source_block '__[Tb(hfac)3(6bpyCO)]'
_cod_original_cell_volume 3699.8(13)
_cod_database_code 4348951

loop_
_symmetry_equiv_pos_site_id
_symmetry_equiv_pos_as_xyz
1 +X,+Y,+Z
2 1/2-X,1/2+Y,1/2-Z
3 -X,-Y,-Z
4 1/2+X,1/2-Y,1/2+Z

loop_
_atom_site_label
_atom_site_type_symbol
_atom_site_fract_x
_atom_site_fract_y
_atom_site_fract_z
_atom_site_U_iso_or_equiv
_atom_site_adp_type
_atom_site_occupancy
_atom_site_symmetry_multiplicity
_atom_site_calc_flag
_atom_site_refinement_flags
Tb1 Tb 0.248020(10) 0.268650(10) 0.421560(10) 0.01394(5) Uani 1.0 4 d .
F1 F 0.2540(2) 0.3877(3) 0.70198(13) 0.1002(12) Uani 1.0 4 d .
F2 F 0.1335(3) 0.46975(14) 0.65929(15) 0.0705(10) Uani 1.0 4 d .
F3 F 0.1030(3) 0.34983(16) 0.65361(16) 0.0705(10) Uani 1.0 4 d .
F4 F -0.11962(16) 0.36186(12) 0.38199(13) 0.0400(7) Uani 1.0 4 d .
F5 F -0.19404(17) 0.25078(14) 0.36561(17) 0.0531(8) Uani 1.0 4 d .
F6 F -0.09204(19) 0.28234(14) 0.48431(13) 0.0507(8) Uani 1.0 4 d .
F7 F 0.22658(19) 0.55073(13) 0.33847(15) 0.0510(8) Uani 1.0 4 d .
F8 F 0.06951(18) 0.51121(12) 0.30164(12) 0.0453(7) Uani 1.0 4 d .
F9 F 0.12025(17) 0.58964(11) 0.40469(12) 0.0380(6) Uani 1.0 4 d .
F10 F 0.1274(6) 0.0308(4) 0.2801(9) 0.070(3) Uani 0.462(16) 4 d .
F11 F 0.0417(12) 0.0944(4) 0.1766(5) 0.061(4) Uani 0.462(16) 4 d .
F12 F -0.0224(2) 0.03260(12) 0.26870(15) 0.0559(8) Uani 1.0 4 d .
F13 F 0.4338(3) 0.27343(15) 0.14778(19) 0.0825(12) Uani 1.0 4 d .
F14 F 0.2821(2) 0.3177(3) 0.13100(14) 0.0865(11) Uani 1.0 4 d .
F15 F 0.4113(3) 0.37807(14) 0.20692(14) 0.0576(8) Uani 1.0 4 d .
F16 F 0.56362(19) 0.08340(18) 0.34149(16) 0.0784(10) Uani 1.0 4 d .
F17 F 0.4496(3) 0.02353(18) 0.38473(17) 0.0810(11) Uani 1.0 4 d .
F18 F 0.5524(3) 0.1039(2) 0.46569(15) 0.1058(12) Uani 1.0 4 d .
F19 F 0.1079(6) 0.0593(5) 0.2225(7) 0.065(4) Uani 0.539(16) 4 d .
F20 F -0.0415(9) 0.1047(3) 0.1714(3) 0.0502(19) Uani 0.539(16) 4 d .
O1 O 0.18856(16) 0.16771(12) 0.49691(12) 0.0186(6) Uani 1.0 4 d .
O2 O 0.22593(16) 0.33142(12) 0.54410(12) 0.0196(6) Uani 1.0 4 d .
O3 O 0.21258(16) 0.40151(11) 0.38907(12) 0.0197(6) Uani 1.0 4 d .
O4 O 0.06821(16) 0.29259(12) 0.40439(12) 0.0203(6) Uani 1.0 4 d .
O5 O 0.14732(16) 0.18139(12) 0.31910(12) 0.0195(6) Uani 1.0 4 d .
O6 O 0.29165(17) 0.29157(13) 0.29440(12) 0.0208(6) Uani 1.0 4 d .
O7 O 0.35933(18) 0.16640(13) 0.40268(12) 0.0273(6) Uani 1.0 4 d .
N1 N 0.3752(2) 0.21843(13) 0.55535(15) 0.0161(7) Uani 1.0 4 d .
N2 N 0.4253(2) 0.33401(14) 0.46476(14) 0.0185(7) Uani 1.0 4 d .
C1 C 0.3438(3) 0.16318(17) 0.60112(17) 0.0163(8) Uani 1.0 4 d .
C2 C 0.4111(3) 0.12998(17) 0.67041(17) 0.0200(8) Uani 1.0 4 d .
C3 C 0.5130(3) 0.15335(18) 0.69322(18) 0.0219(8) Uani 1.0 4 d .
C4 C 0.5449(3) 0.20997(18) 0.64708(18) 0.0198(8) Uani 1.0 4 d .
C5 C 0.4738(3) 0.24115(17) 0.57736(19) 0.0177(8) Uani 1.0 4 d .
C6 C 0.5039(3) 0.30084(18) 0.52283(17) 0.0191(8) Uani 1.0 4 d .
C7 C 0.6057(3) 0.3204(2) 0.5303(2) 0.0300(10) Uani 1.0 4 d .
C8 C 0.6278(3) 0.3769(3) 0.4785(3) 0.0378(11) Uani 1.0 4 d .
C9 C 0.5482(3) 0.4133(2) 0.4216(3) 0.0322(10) Uani 1.0 4 d .
C10 C 0.4484(3) 0.39058(18) 0.41635(18) 0.0224(9) Uani 1.0 4 d .
C11 C 0.1703(3) 0.09087(17) 0.61052(18) 0.0195(8) Uani 1.0 4 d .
C12 C 0.2090(3) 0.00588(18) 0.6133(2) 0.0282(10) Uani 1.0 4 d .
C13 C 0.1781(3) 0.1231(2) 0.69846(19) 0.0278(10) Uani 1.0 4 d .
C14 C 0.0571(3) 0.09281(19) 0.55976(19) 0.0252(9) Uani 1.0 4 d .
C15 C 0.1888(3) 0.39532(18) 0.55656(18) 0.0195(8) Uani 1.0 4 d .
C16 C 0.1630(3) 0.45906(18) 0.50293(18) 0.0212(8) Uani 1.0 4 d .
C17 C 0.1774(3) 0.45609(18) 0.42349(18) 0.0200(8) Uani 1.0 4 d .
C18 C 0.1707(3) 0.4024(2) 0.6437(2) 0.0305(10) Uani 1.0 4 d .
C19 C 0.1485(3) 0.52818(19) 0.3671(2) 0.0275(10) Uani 1.0 4 d .
C20 C -0.0125(3) 0.25348(18) 0.37789(19) 0.0198(8) Uani 1.0 4 d .
C21 C -0.0251(3) 0.18562(18) 0.33022(17) 0.0214(8) Uani 1.0 4 d .
C22 C 0.0577(3) 0.15602(17) 0.30414(18) 0.0218(9) Uani 1.0 4 d .
C23 C -0.1055(3) 0.2864(2) 0.4018(2) 0.0279(10) Uani 1.0 4 d .
C24 C 0.0366(4) 0.0832(2) 0.2481(3) 0.0389(12) Uani 1.0 4 d .
C25 C 0.3600(3) 0.26452(19) 0.2633(2) 0.0247(9) Uani 1.0 4 d .
C26 C 0.4266(3) 0.2028(3) 0.2908(2) 0.0342(11) Uani 1.0 4 d .
C27 C 0.4209(3) 0.1584(3) 0.3588(2) 0.0332(10) Uani 1.0 4 d .
C28 C 0.3700(3) 0.3096(3) 0.1864(3) 0.0377(12) Uani 1.0 4 d .
C29 C 0.4974(4) 0.0912(4) 0.3877(3) 0.0601(15) Uani 1.0 4 d .
C30 C 0.2317(3) 0.14160(17) 0.56578(18) 0.0173(8) Uani 1.0 4 d .
H1 H 0.3879 0.0922 0.7013 0.0240 Uiso 1.0 4 calc R
H2 H 0.5595 0.1312 0.7392 0.0251 Uiso 1.0 4 calc R
H3 H 0.6129 0.2273 0.6620 0.0229 Uiso 1.0 4 calc R
H4 H 0.6586 0.2959 0.5697 0.0345 Uiso 1.0 4 calc R
H5 H 0.6959 0.3901 0.4819 0.0437 Uiso 1.0 4 calc R
H6 H 0.5614 0.4527 0.3874 0.0377 Uiso 1.0 4 calc R
H7 H 0.3948 0.4152 0.3778 0.0262 Uiso 1.0 4 calc R
H8 H 0.2808 0.0039 0.6427 0.0348 Uiso 1.0 4 calc R
H9 H 0.1704 -0.0263 0.6414 0.0347 Uiso 1.0 4 calc R
H10 H 0.2000 -0.0130 0.5575 0.0346 Uiso 1.0 4 calc R
H11 H 0.1514 0.1753 0.6943 0.0341 Uiso 1.0 4 calc R
H12 H 0.1389 0.0905 0.7257 0.0340 Uiso 1.0 4 calc R
H13 H 0.2490 0.1234 0.7303 0.0342 Uiso 1.0 4 calc R
H14 H 0.0513 0.0728 0.5048 0.0308 Uiso 1.0 4 calc R
H15 H 0.0167 0.0612 0.5868 0.0308 Uiso 1.0 4 calc R
H16 H 0.0323 0.1456 0.5559 0.0309 Uiso 1.0 4 calc R
H17 H 0.1360 0.5039 0.5205 0.0253 Uiso 1.0 4 calc R
H18 H -0.0885 0.1602 0.3158 0.0260 Uiso 1.0 4 calc R
H19 H 0.4763 0.1909 0.2631 0.0427 Uiso 1.0 4 calc R

loop_
_atom_site_aniso_label
_atom_site_aniso_U_11
_atom_site_aniso_U_22
_atom_site_aniso_U_33
_atom_site_aniso_U_12
_atom_site_aniso_U_13
_atom_site_aniso_U_23
Tb1 0.01466(10) 0.01385(10) 0.01313(10) 0.00183(6) 0.00341(6) 0.00029(5)
F1 0.0600(19) 0.215(4) 0.0173(11) 0.059(3) -0.0031(12) -0.0167(17)
F2 0.140(3) 0.0398(14) 0.0519(15) 0.0235(16) 0.0602(17) -0.0009(12)
F3 0.104(3) 0.0652(18) 0.0665(17) -0.0260(17) 0.0646(17) -0.0136(14)
F4 0.0339(13) 0.0328(12) 0.0518(13) 0.0162(10) 0.0088(10) 0.0030(10)
F5 0.0222(13) 0.0572(15) 0.0816(19) -0.0084(12) 0.0169(13) -0.0262(14)
F6 0.0532(16) 0.0741(17) 0.0316(12) 0.0285(13) 0.0234(11) 0.0062(11)
F7 0.0585(16) 0.0336(13) 0.0715(16) 0.0112(12) 0.0357(13) 0.0248(12)
F8 0.0590(16) 0.0305(12) 0.0318(11) 0.0141(11) -0.0136(11) -0.0008(9)
F9 0.0540(15) 0.0196(10) 0.0372(11) 0.0150(10) 0.0069(10) -0.0021(9)
F10 0.067(5) 0.025(4) 0.107(8) 0.006(3) 0.007(5) -0.021(4)
F11 0.131(15) 0.032(4) 0.030(4) -0.016(5) 0.040(5) -0.010(3)
F12 0.0793(19) 0.0308(12) 0.0736(16) -0.0286(13) 0.0486(15) -0.0233(12)
F13 0.137(4) 0.067(2) 0.079(2) -0.0174(18) 0.092(3) -0.0114(15)
F14 0.0583(18) 0.158(4) 0.0346(13) -0.052(2) -0.0027(13) 0.0417(17)
F15 0.092(2) 0.0421(14) 0.0457(13) -0.0358(14) 0.0299(14) -0.0112(11)
F16 0.0424(16) 0.111(3) 0.0740(18) 0.0466(16) 0.0017(13) -0.0374(17)
F17 0.119(3) 0.0554(19) 0.0687(18) 0.0568(19) 0.0249(18) 0.0044(15)
F18 0.104(3) 0.140(3) 0.0439(15) 0.097(3) -0.0316(15) -0.0388(17)
F19 0.036(4) 0.062(6) 0.115(9) -0.024(4) 0.051(5) -0.065(7)
F20 0.081(7) 0.031(3) 0.024(3) -0.005(3) -0.011(3) -0.0094(17)
O1 0.0178(12) 0.0197(11) 0.0174(10) -0.0010(9) 0.0031(9) 0.0024(9)
O2 0.0193(12) 0.0196(12) 0.0184(11) 0.0018(10) 0.0022(9) -0.0022(9)
O3 0.0237(12) 0.0170(11) 0.0193(11) 0.0043(10) 0.0070(9) 0.0003(9)
O4 0.0156(12) 0.0200(11) 0.0227(11) 0.0014(10) 0.0004(9) -0.0033(9)
O5 0.0233(13) 0.0194(12) 0.0167(10) -0.0022(10) 0.0066(9) -0.0016(9)
O6 0.0233(13) 0.0225(11) 0.0176(11) -0.0043(10) 0.0071(9) -0.0020(9)
O7 0.0319(14) 0.0275(13) 0.0195(11) 0.0118(11) 0.0018(10) -0.0044(10)
N1 0.0176(14) 0.0168(13) 0.0146(12) 0.0001(11) 0.0056(11) -0.0019(10)
N2 0.0217(15) 0.0143(13) 0.0183(13) 0.0001(11) 0.0033(11) 0.0003(11)
C1 0.0177(16) 0.0160(15) 0.0166(14) 0.0029(13) 0.0072(12) -0.0026(12)
C2 0.0266(18) 0.0193(16) 0.0138(14) 0.0047(14) 0.0046(13) 0.0039(12)
C3 0.0225(18) 0.0251(17) 0.0156(14) 0.0062(14) 0.0007(13) 0.0008(13)
C4 0.0165(17) 0.0229(16) 0.0180(15) 0.0022(14) 0.0012(13) -0.0018(13)
C5 0.0179(17) 0.0173(15) 0.0183(15) 0.0006(13) 0.0054(13) -0.0038(12)
C6 0.0218(17) 0.0180(16) 0.0158(14) -0.0030(14) 0.0022(13) -0.0012(13)
C7 0.0171(18) 0.041(2) 0.0285(18) -0.0048(16) -0.0004(14) 0.0076(16)
C8 0.019(2) 0.050(3) 0.040(2) -0.0117(18) 0.0004(16) 0.0153(19)
C9 0.029(2) 0.0281(19) 0.037(2) -0.0106(16) 0.0043(16) 0.0079(16)
C10 0.0256(19) 0.0192(16) 0.0210(16) -0.0013(14) 0.0035(14) 0.0018(13)
C11 0.0214(17) 0.0180(16) 0.0199(15) 0.0003(13) 0.0072(13) -0.0001(13)
C12 0.030(2) 0.0208(17) 0.0355(19) 0.0011(15) 0.0124(16) 0.0080(15)
C13 0.026(2) 0.037(2) 0.0226(17) 0.0011(16) 0.0093(14) 0.0001(15)
C14 0.0212(18) 0.0281(18) 0.0279(17) -0.0017(15) 0.0093(14) 0.0030(14)
C15 0.0137(16) 0.0238(17) 0.0200(15) -0.0036(14) 0.0028(13) -0.0056(13)
C16 0.0199(17) 0.0184(16) 0.0252(16) -0.0002(13) 0.0059(13) -0.0066(13)
C17 0.0135(16) 0.0191(16) 0.0255(16) -0.0011(13) 0.0017(13) -0.0016(13)
C18 0.035(3) 0.036(2) 0.0223(17) 0.0086(17) 0.0113(16) -0.0041(15)
C19 0.031(2) 0.0195(17) 0.0314(18) 0.0061(15) 0.0062(16) -0.0002(14)
C20 0.0217(18) 0.0217(16) 0.0157(15) 0.0020(14) 0.0045(13) 0.0043(13)
C21 0.0204(17) 0.0242(17) 0.0210(15) -0.0098(14) 0.0078(13) -0.0051(14)
C22 0.032(2) 0.0177(16) 0.0174(15) -0.0050(15) 0.0083(14) -0.0011(13)
C23 0.025(2) 0.0301(19) 0.0290(19) 0.0056(16) 0.0069(15) -0.0027(15)
C24 0.051(3) 0.031(2) 0.046(3) -0.0196(19) 0.032(2) -0.0167(18)
C25 0.0220(19) 0.034(2) 0.0191(16) -0.0154(15) 0.0080(14) -0.0137(14)
C26 0.022(2) 0.052(3) 0.0324(19) -0.0006(18) 0.0141(15) -0.0180(18)
C27 0.024(2) 0.042(3) 0.0270(18) 0.0112(17) -0.0034(15) -0.0210(17)
C28 0.042(3) 0.046(3) 0.0301(19) -0.021(2) 0.0194(18) -0.0117(18)
C29 0.054(3) 0.082(4) 0.036(3) 0.047(3) -0.004(2) -0.015(3)
C30 0.0200(17) 0.0136(16) 0.0194(15) 0.0040(13) 0.0069(13) -0.0037(12)

loop_
_atom_type_symbol
_atom_type_description
_atom_type_scat_dispersion_real
_atom_type_scat_dispersion_imag
_atom_type_scat_source
Tb Tb -0.172 4.154
;
International Tables for Crystallography
(1992, Vol. C, Tables 4.2.6.8 and 6.1.1.4)
;
C C 0.003 0.002
;
International Tables for Crystallography
(1992, Vol. C, Tables 4.2.6.8 and 6.1.1.4)
;
H H 0.000 0.000
;
International Tables for Crystallography
(1992, Vol. C, Table 6.1.1.4)
;
N N 0.006 0.003
;
International Tables for Crystallography
(1992, Vol. C, Tables 4.2.6.8 and 6.1.1.4)
;
O O 0.011 0.006
;
International Tables for Crystallography
(1992, Vol. C, Tables 4.2.6.8 and 6.1.1.4)
;
F F 0.017 0.010
;
International Tables for Crystallography
(1992, Vol. C, Tables 4.2.6.8 and 6.1.1.4)
;

loop_
_geom_angle_atom_site_label_1
_geom_angle_atom_site_label_2
_geom_angle_atom_site_label_3
_geom_angle
_geom_angle_publ_flag
O1 Tb1 O2 75.11(8) yes
O1 Tb1 O3 137.84(8) yes
O1 Tb1 O4 73.64(7) yes
O1 Tb1 O5 73.65(7) yes
O1 Tb1 O6 141.48(8) yes
O1 Tb1 O7 81.25(8) yes
O1 Tb1 N1 62.76(8) yes
O1 Tb1 N2 125.80(7) yes
O2 Tb1 O3 72.47(7) yes
O2 Tb1 O4 70.96(7) yes
O2 Tb1 O5 135.36(8) yes
O2 Tb1 O6 143.29(8) yes
O2 Tb1 O7 131.97(7) yes
O2 Tb1 N1 67.45(8) yes
O2 Tb1 N2 83.23(8) yes
O3 Tb1 O4 70.81(8) yes
O3 Tb1 O5 113.39(7) yes
O3 Tb1 O6 73.68(8) yes
O3 Tb1 O7 140.89(9) yes
O3 Tb1 N1 124.70(7) yes
O3 Tb1 N2 76.03(8) yes
O4 Tb1 O5 70.15(8) yes
O4 Tb1 O6 110.31(7) yes
O4 Tb1 O7 139.63(8) yes
O4 Tb1 N1 125.39(9) yes
O4 Tb1 N2 142.68(8) yes
O5 Tb1 O6 72.29(8) yes
O5 Tb1 O7 72.74(7) yes
O5 Tb1 N1 121.86(7) yes
O5 Tb1 N2 141.31(9) yes
O6 Tb1 O7 71.95(8) yes
O6 Tb1 N1 124.23(9) yes
O6 Tb1 N2 75.22(8) yes
O7 Tb1 N1 64.59(8) yes
O7 Tb1 N2 77.68(8) yes
N1 Tb1 N2 63.07(8) yes
Tb1 O1 C30 127.8(2) yes
Tb1 O2 C15 133.18(19) yes
Tb1 O3 C17 133.8(2) yes
Tb1 O4 C20 134.8(2) yes
Tb1 O5 C22 134.0(2) yes
Tb1 O6 C25 133.4(2) yes
Tb1 O7 C27 134.2(3) yes
Tb1 N1 C1 119.18(18) yes
Tb1 N1 C5 121.6(2) yes
C1 N1 C5 119.1(3) yes
Tb1 N2 C6 120.6(2) yes
Tb1 N2 C10 119.50(18) yes
C6 N2 C10 117.9(3) yes
N1 C1 C2 121.6(3) yes
N1 C1 C30 112.4(3) yes
C2 C1 C30 125.9(3) yes
C1 C2 C3 119.4(3) yes
C2 C3 C4 119.1(3) yes
C3 C4 C5 119.1(3) yes
N1 C5 C4 121.7(3) yes
N1 C5 C6 116.3(3) yes
C4 C5 C6 122.0(3) yes
N2 C6 C5 115.8(3) yes
N2 C6 C7 121.9(3) yes
C5 C6 C7 122.2(3) yes
C6 C7 C8 119.1(3) yes
C7 C8 C9 119.4(4) yes
C8 C9 C10 118.8(4) yes
N2 C10 C9 122.8(3) yes
C12 C11 C13 111.8(3) yes
C12 C11 C14 108.4(3) yes
C12 C11 C30 109.3(3) yes
C13 C11 C14 108.8(3) yes
C13 C11 C30 110.6(3) yes
C14 C11 C30 107.9(3) yes
O2 C15 C16 128.6(3) yes
O2 C15 C18 113.5(3) yes
C16 C15 C18 117.9(3) yes
C15 C16 C17 120.5(3) yes
O3 C17 C16 128.9(3) yes
O3 C17 C19 112.6(3) yes
C16 C17 C19 118.4(3) yes
F1 C18 F2 108.8(3) yes
F1 C18 F3 105.1(3) yes
F1 C18 C15 111.6(4) yes
F2 C18 F3 105.2(4) yes
F2 C18 C15 114.9(3) yes
F3 C18 C15 110.6(3) yes
F7 C19 F8 107.7(3) yes
F7 C19 F9 107.0(3) yes
F7 C19 C17 111.0(3) yes
F8 C19 F9 107.0(3) yes
F8 C19 C17 109.9(3) yes
F9 C19 C17 113.9(3) yes
O4 C20 C21 127.6(4) yes
O4 C20 C23 114.0(3) yes
C21 C20 C23 118.4(3) yes
C20 C21 C22 119.7(3) yes
O5 C22 C21 128.6(3) yes
O5 C22 C24 114.7(4) yes
C21 C22 C24 116.7(3) yes
F4 C23 F5 106.3(3) yes
F4 C23 F6 105.9(3) yes
F4 C23 C20 111.6(3) yes
F5 C23 F6 107.5(4) yes
F5 C23 C20 114.3(3) yes
F6 C23 C20 110.7(3) yes
F10 C24 F11 100.8(9) yes
F10 C24 F12 90.3(5) yes
F10 C24 C22 105.7(5) yes
F11 C24 F12 124.4(6) yes
F11 C24 C22 114.4(5) yes
F12 C24 C22 114.5(4) yes
F19 C24 F20 103.1(7) yes
F19 C24 C22 116.6(5) yes
F20 C24 C22 107.3(4) yes
O6 C25 C26 128.8(4) yes
O6 C25 C28 113.3(3) yes
C26 C25 C28 117.8(4) yes
C25 C26 C27 121.2(4) yes
O7 C27 C26 127.5(4) yes
O7 C27 C29 113.1(4) yes
C26 C27 C29 119.4(4) yes
F13 C28 F14 106.5(4) yes
F13 C28 F15 104.9(4) yes
F13 C28 C25 112.1(3) yes
F14 C28 F15 109.4(4) yes
F14 C28 C25 112.4(4) yes
F15 C28 C25 111.1(3) yes
F16 C29 F17 106.6(5) yes
F16 C29 F18 107.2(4) yes
F16 C29 C27 113.0(4) yes
F17 C29 F18 108.6(4) yes
F17 C29 C27 111.6(4) yes
F18 C29 C27 109.6(4) yes
O1 C30 C1 116.8(3) yes
O1 C30 C11 118.9(3) yes
C1 C30 C11 124.3(3) yes
C1 C2 H1 120.332 no
C3 C2 H1 120.275 no
C2 C3 H2 120.557 no
C4 C3 H2 120.381 no
C3 C4 H3 120.460 no
C5 C4 H3 120.416 no
C6 C7 H4 120.425 no
C8 C7 H4 120.432 no
C7 C8 H5 120.255 no
C9 C8 H5 120.390 no
C8 C9 H6 120.618 no
C10 C9 H6 120.575 no
N2 C10 H7 118.590 no
C9 C10 H7 118.650 no
C11 C12 H8 109.520 no
C11 C12 H9 109.469 no
C11 C12 H10 109.515 no
H8 C12 H9 109.436 no
H8 C12 H10 109.444 no
H9 C12 H10 109.443 no
C11 C13 H11 109.578 no
C11 C13 H12 109.479 no
C11 C13 H13 109.446 no
H11 C13 H12 109.438 no
H11 C13 H13 109.442 no
H12 C13 H13 109.445 no
C11 C14 H14 109.546 no
C11 C14 H15 109.425 no
C11 C14 H16 109.531 no
H14 C14 H15 109.443 no
H14 C14 H16 109.443 no
H15 C14 H16 109.439 no
C15 C16 H17 119.716 no
C17 C16 H17 119.751 no
C20 C21 H18 120.129 no
C22 C21 H18 120.193 no
C25 C26 H19 119.402 no
C27 C26 H19 119.408 no

loop_
_geom_bond_atom_site_label_1
_geom_bond_atom_site_label_2
_geom_bond_distance
_geom_bond_publ_flag
Tb1 O1 2.396(3) yes
Tb1 O2 2.394(3) yes
Tb1 O3 2.358(2) yes
Tb1 O4 2.395(3) yes
Tb1 O5 2.3978(19) yes
Tb1 O6 2.376(3) yes
Tb1 O7 2.379(3) yes
Tb1 N1 2.569(3) yes
Tb1 N2 2.559(3) yes
F1 C18 1.297(4) yes
F2 C18 1.311(5) yes
F3 C18 1.322(5) yes
F4 C23 1.335(4) yes
F5 C23 1.331(4) yes
F6 C23 1.340(5) yes
F7 C19 1.323(5) yes
F8 C19 1.336(4) yes
F9 C19 1.331(4) yes
F10 C24 1.496(8) yes
F11 C24 1.226(10) yes
F12 C24 1.282(5) yes
F13 C28 1.351(6) yes
F14 C28 1.299(5) yes
F15 C28 1.304(5) yes
F16 C29 1.330(6) yes
F17 C29 1.320(7) yes
F18 C29 1.331(5) yes
F19 C24 1.220(11) yes
F20 C24 1.468(8) yes
O1 C30 1.224(4) yes
O2 C15 1.244(4) yes
O3 C17 1.254(4) yes
O4 C20 1.252(4) yes
O5 C22 1.242(4) yes
O6 C25 1.257(5) yes
O7 C27 1.250(5) yes
N1 C1 1.351(4) yes
N1 C5 1.337(4) yes
N2 C6 1.353(4) yes
N2 C10 1.349(5) yes
C1 C2 1.385(4) yes
C1 C30 1.512(5) yes
C2 C3 1.381(5) yes
C3 C4 1.375(5) yes
C4 C5 1.399(4) yes
C5 C6 1.493(5) yes
C6 C7 1.384(5) yes
C7 C8 1.380(6) yes
C8 C9 1.376(5) yes
C9 C10 1.378(5) yes
C11 C12 1.543(5) yes
C11 C13 1.542(5) yes
C11 C14 1.533(4) yes
C11 C30 1.524(5) yes
C15 C16 1.395(5) yes
C15 C18 1.538(5) yes
C16 C17 1.388(5) yes
C17 C19 1.537(5) yes
C20 C21 1.392(5) yes
C20 C23 1.519(6) yes
C21 C22 1.395(5) yes
C22 C24 1.538(5) yes
C25 C26 1.384(5) yes
C25 C28 1.533(6) yes
C26 C27 1.383(6) yes
C27 C29 1.533(7) yes
C2 H1 0.930 no
C3 H2 0.930 no
C4 H3 0.930 no
C7 H4 0.930 no
C8 H5 0.930 no
C9 H6 0.930 no
C10 H7 0.930 no
C12 H8 0.960 no
C12 H9 0.960 no
C12 H10 0.960 no
C13 H11 0.960 no
C13 H12 0.960 no
C13 H13 0.960 no
C14 H14 0.960 no
C14 H15 0.960 no
C14 H16 0.960 no
C16 H17 0.930 no
C21 H18 0.930 no
C26 H19 0.930 no

loop_
_geom_contact_atom_site_label_1
_geom_contact_atom_site_label_2
_geom_contact_distance
_geom_contact_publ_flag
_geom_contact_site_symmetry_2
F1 O2 2.730(4) no .
F1 C16 3.438(4) no .
F2 O2 3.480(4) no .
F2 C16 2.743(5) no .
F3 F6 3.497(4) no .
F3 O2 2.788(4) no .
F3 C16 3.396(5) no .
F4 O4 2.726(3) no .
F4 C21 3.473(4) no .
F5 O4 3.488(4) no .
F5 C21 2.734(5) no .
F6 O4 2.825(4) no .
F6 C21 3.373(4) no .
F7 O3 2.714(3) no .
F7 C16 3.456(5) no .
F8 O3 2.804(3) no .
F8 C16 3.372(4) no .
F9 O3 3.488(3) no .
F9 C16 2.740(4) no .
F10 O5 2.657(8) no .
F10 C21 3.586(10) no .
F11 O5 2.841(8) no .
F11 C21 3.319(11) no .
F12 O5 3.376(3) no .
F12 C21 2.818(4) no .
F13 O6 3.494(5) no .
F13 C26 2.696(5) no .
F14 O6 2.727(4) no .
F14 C26 3.462(5) no .
F15 O6 2.856(4) no .
F15 C10 3.396(4) no .
F15 C26 3.295(5) no .
F16 O7 3.480(4) no .
F16 C26 2.731(5) no .
F17 O7 2.783(4) no .
F17 C26 3.422(5) no .
F18 O7 2.747(4) no .
F18 C4 3.549(5) no .
F18 C5 3.340(5) no .
F18 C26 3.404(5) no .
F19 O5 2.605(10) no .
F19 C21 3.579(11) no .
F20 O5 3.301(8) no .
F20 C21 2.942(6) no .
O1 C12 3.351(4) no .
O1 C13 3.482(4) no .
O1 C14 2.619(5) no .
O1 C20 3.248(4) no .
O1 C21 3.437(4) no .
O1 C22 3.230(4) no .
O2 C1 3.305(4) no .
O2 C5 3.583(4) no .
O2 C17 2.885(4) no .
O2 C30 3.270(4) no .
O3 C10 3.089(4) no .
O3 C15 2.893(4) no .
O4 C15 3.156(4) no .
O4 C16 3.367(4) no .
O4 C17 3.139(4) no .
O4 C22 2.856(4) no .
O5 C20 2.869(5) no .
O5 C25 3.535(5) no .
O5 C27 3.585(5) no .
O6 C10 3.028(4) no .
O6 C27 2.896(5) no .
O7 C1 3.367(4) no .
O7 C5 3.176(4) no .
O7 C6 3.319(4) no .
O7 C25 2.867(4) no .
N1 C3 2.772(4) no .
N2 C8 2.772(5) no .
N2 C25 3.445(4) no .
N2 C27 3.480(5) no .
C1 C4 2.729(5) no .
C1 C12 3.285(5) no .
C1 C13 3.162(5) no .
C2 C5 2.727(5) no .
C2 C11 3.197(5) no .
C2 C12 3.382(5) no .
C2 C13 3.293(6) no .
C4 C7 2.980(5) no .
C6 C9 2.729(5) no .
C7 C10 2.717(5) no .
C10 C25 3.310(5) no .
F1 F5 3.539(4) no 4_555
F1 F12 3.220(4) no 4_555
F1 F20 2.932(12) no 4_555
F1 C21 3.404(4) no 4_555
F2 F4 2.960(4) no 3_566
F2 F8 2.990(5) no 3_566
F2 F9 3.448(4) no 3_566
F2 F16 3.527(5) no 4_455
F3 F8 3.540(4) no 3_566
F3 F9 3.080(4) no 3_566
F3 F13 3.088(5) no 4_455
F3 F16 3.502(5) no 4_455
F4 F2 2.960(4) no 3_566
F4 C13 3.519(4) no 4_454
F5 F1 3.539(4) no 4_454
F5 C13 3.581(4) no 4_454
F6 F9 2.957(4) no 3_566
F6 F13 2.818(4) no 4_455
F7 F10 3.153(14) no 2_555
F7 F11 3.280(16) no 2_555
F7 F19 2.688(10) no 2_555
F7 C7 3.480(4) no 3_666
F7 C8 3.389(4) no 3_666
F8 F2 2.990(5) no 3_566
F8 F3 3.540(4) no 3_566
F8 F16 2.854(3) no 2_555
F8 F17 3.053(4) no 2_555
F8 C2 3.562(4) no 4_454
F8 C3 3.325(4) no 4_454
F8 C29 3.334(5) no 2_555
F9 F2 3.448(4) no 3_566
F9 F3 3.080(4) no 3_566
F9 F6 2.957(4) no 3_566
F9 F13 3.296(4) no 2_555
F9 C8 3.477(4) no 3_666
F10 F7 3.153(14) no 2_545
F10 F15 2.687(8) no 2_545
F11 F7 3.280(16) no 2_545
F11 C4 3.389(7) no 4_454
F11 C5 3.271(8) no 4_454
F11 C6 3.057(8) no 4_454
F11 C7 3.151(11) no 4_454
F11 C9 3.564(8) no 2_545
F12 F1 3.220(4) no 4_454
F12 F15 3.014(4) no 2_545
F12 C13 3.523(5) no 3_556
F13 F3 3.088(5) no 4_554
F13 F6 2.818(4) no 4_554
F13 F9 3.296(4) no 2_545
F13 C14 3.384(5) no 4_554
F14 C4 3.307(5) no 4_454
F14 C7 3.454(5) no 4_454
F15 F10 2.687(8) no 2_555
F15 F12 3.014(4) no 2_555
F15 F19 3.353(10) no 2_555
F15 C14 3.560(5) no 4_554
F16 F2 3.527(5) no 4_554
F16 F3 3.502(5) no 4_554
F16 F8 2.854(3) no 2_545
F16 C12 3.322(5) no 3_656
F17 F8 3.053(4) no 2_545
F17 F18 3.318(5) no 3_656
F17 C2 3.491(5) no 3_656
F17 C3 3.386(5) no 3_656
F18 F17 3.318(5) no 3_656
F19 F7 2.688(10) no 2_545
F19 F15 3.353(10) no 2_545
F20 F1 2.932(12) no 4_454
F20 O2 3.457(9) no 4_454
F20 N2 3.511(6) no 4_454
F20 C4 3.441(7) no 4_454
F20 C5 3.104(6) no 4_454
F20 C6 3.149(8) no 4_454
O2 F20 3.457(9) no 4_555
O4 C3 3.519(4) no 4_454
O5 C4 3.386(4) no 4_454
O6 C4 3.563(4) no 4_454
N2 F20 3.511(6) no 4_555
C2 F8 3.562(4) no 4_555
C2 F17 3.491(5) no 3_656
C3 F8 3.325(4) no 4_555
C3 F17 3.386(5) no 3_656
C3 O4 3.519(4) no 4_555
C3 C20 3.562(5) no 4_555
C4 F11 3.389(7) no 4_555
C4 F14 3.307(5) no 4_555
C4 F20 3.441(7) no 4_555
C4 O5 3.386(4) no 4_555
C4 O6 3.563(4) no 4_555
C4 C22 3.450(5) no 4_555
C5 F11 3.271(8) no 4_555
C5 F20 3.104(6) no 4_555
C6 F11 3.057(8) no 4_555
C6 F20 3.149(8) no 4_555
C7 F7 3.480(4) no 3_666
C7 F11 3.151(11) no 4_555
C7 F14 3.454(5) no 4_555
C8 F7 3.389(4) no 3_666
C8 F9 3.477(4) no 3_666
C9 F11 3.564(8) no 2_555
C12 F16 3.322(5) no 3_656
C13 F4 3.519(4) no 4_555
C13 F5 3.581(4) no 4_555
C13 F12 3.523(5) no 3_556
C14 F13 3.384(5) no 4_455
C14 F15 3.560(5) no 4_455
C20 C3 3.562(5) no 4_454
C21 F1 3.404(4) no 4_454
C22 C4 3.450(5) no 4_454
C29 F8 3.334(5) no 2_545
Tb1 H7 3.3912 no .
F2 H17 2.3925 no .
F3 H11 3.0965 no .
F3 H17 3.5493 no .
F5 H18 2.3964 no .
F6 H16 2.9401 no .
F6 H18 3.5111 no .
F7 H7 3.1859 no .
F8 H17 3.5165 no .
F9 H17 2.3889 no .
F11 H18 3.4458 no .
F12 H18 2.5603 no .
F13 H19 2.3294 no .
F15 H6 3.3926 no .
F15 H7 2.9810 no .
F15 H19 3.3883 no .
F16 H19 2.3793 no .
F17 H19 3.5841 no .
F18 H19 3.5796 no .
F20 H18 2.8098 no .
O1 H10 3.2465 no .
O1 H11 3.4567 no .
O1 H14 2.4901 no .
O1 H15 3.5722 no .
O1 H16 2.5748 no .
O2 H17 3.1770 no .
O3 H7 2.5191 no .
O3 H17 3.1833 no .
O4 H18 3.1788 no .
O5 H18 3.1790 no .
O6 H7 2.7038 no .
O6 H19 3.1792 no .
O7 H19 3.1637 no .
N1 H1 3.2228 no .
N1 H3 3.2216 no .
N2 H4 3.2260 no .
N2 H6 3.2257 no .
C1 H2 3.2324 no .
C1 H8 2.9927 no .
C1 H10 3.5540 no .
C1 H11 3.3616 no .
C1 H13 2.8607 no .
C2 H3 3.2208 no .
C2 H8 2.7423 no .
C2 H13 2.6314 no .
C4 H1 3.2189 no .
C4 H4 2.6860 no .
C5 H2 3.2373 no .
C5 H4 2.6915 no .
C6 H3 2.7016 no .
C6 H5 3.2269 no .
C6 H7 3.1525 no .
C7 H3 2.6931 no .
C7 H6 3.2242 no .
C8 H7 3.2053 no .
C9 H4 3.2227 no .
C10 H5 3.2158 no .
C11 H1 2.9156 no .
C12 H1 2.8724 no .
C12 H11 3.3765 no .
C12 H12 2.7267 no .
C12 H13 2.7534 no .
C12 H14 2.6530 no .
C12 H15 2.6793 no .
C12 H16 3.3294 no .
C13 H1 2.8602 no .
C13 H8 2.7605 no .
C13 H9 2.7212 no .
C13 H10 3.3757 no .
C13 H14 3.3342 no .
C13 H15 2.6729 no .
C13 H16 2.6747 no .
C14 H8 3.3271 no .
C14 H9 2.6881 no .
C14 H10 2.6495 no .
C14 H11 2.6661 no .
C14 H12 2.6880 no .
C14 H13 3.3315 no .
C17 H7 3.2888 no .
C18 H17 2.6335 no .
C19 H17 2.6377 no .
C20 H16 3.4076 no .
C21 H14 3.4136 no .
C23 H18 2.6361 no .
C24 H18 2.6177 no .
C25 H7 3.1681 no .
C28 H19 2.6138 no .
C29 H19 2.6441 no .
C30 H1 2.7743 no .
C30 H8 2.6814 no .
C30 H9 3.3297 no .
C30 H10 2.6799 no .
C30 H11 2.7047 no .
C30 H12 3.3446 no .
C30 H13 2.7052 no .
C30 H14 2.6455 no .
C30 H15 3.3056 no .
C30 H16 2.6450 no .
H1 H2 2.3228 no .
H1 H8 2.1377 no .
H1 H9 3.4824 no .
H1 H10 3.4856 no .
H1 H11 3.4602 no .
H1 H12 3.4809 no .
H1 H13 2.1199 no .
H2 H3 2.3172 no .
H3 H4 2.1504 no .
H4 H5 2.3199 no .
H5 H6 2.3206 no .
H6 H7 2.2970 no .
H8 H12 3.0263 no .
H8 H13 2.6140 no .
H8 H14 3.5246 no .
H8 H15 3.5624 no .
H9 H11 3.5891 no .
H9 H12 2.5433 no .
H9 H13 3.0084 no .
H9 H14 2.9456 no .
H9 H15 2.5186 no .
H9 H16 3.5687 no .
H10 H12 3.5897 no .
H10 H14 2.4491 no .
H10 H15 2.9280 no .
H10 H16 3.5267 no .
H11 H14 3.5471 no .
H11 H15 2.9286 no .
H11 H16 2.4839 no .
H12 H14 3.5629 no .
H12 H15 2.5054 no .
H12 H16 2.9634 no .
H13 H15 3.5545 no .
H13 H16 3.5456 no .
H14 H18 3.5401 no .
F1 H8 3.3939 no 2_556
F1 H9 2.9325 no 2_556
F1 H18 2.5724 no 4_555
F2 H1 3.1993 no 2_556
F2 H8 3.2432 no 2_556
F2 H13 3.3552 no 2_556
F3 H19 2.8938 no 4_455
F4 H1 3.1383 no 4_454
F4 H5 3.3719 no 1_455
F4 H13 2.6812 no 4_454
F4 H17 2.8573 no 3_566
F5 H11 3.3028 no 4_454
F5 H13 3.0643 no 4_454
F6 H5 3.3895 no 1_455
F7 H4 3.2207 no 3_666
F7 H5 3.0658 no 3_666
F8 H1 3.1186 no 4_454
F8 H2 2.6417 no 4_454
F8 H19 3.2660 no 2_555
F9 H4 3.4941 no 3_666
F9 H5 2.7048 no 3_666
F9 H19 3.2513 no 2_555
F10 H6 3.4991 no 2_545
F10 H7 3.2400 no 2_545
F11 H3 3.2303 no 4_454
F11 H4 3.2670 no 4_454
F11 H6 2.8578 no 2_545
F11 H7 3.3743 no 2_545
F12 H6 2.8598 no 2_545
F12 H9 2.7949 no 3_556
F12 H12 2.6446 no 3_556
F12 H15 2.8777 no 3_556
F13 H11 2.9555 no 4_554
F13 H12 3.5815 no 4_554
F13 H15 3.3028 no 4_554
F13 H16 2.6659 no 4_554
F14 H3 2.5831 no 4_454
F14 H4 2.5861 no 4_454
F15 H11 3.4177 no 4_554
F15 H12 3.0437 no 4_554
F15 H15 2.9350 no 4_554
F15 H16 3.3660 no 4_554
F16 H1 3.1988 no 3_656
F16 H8 2.5288 no 3_656
F16 H10 3.3985 no 3_656
F17 H1 3.5264 no 3_656
F17 H2 3.3415 no 3_656
F19 H6 3.1068 no 2_545
F19 H7 2.9752 no 2_545
F20 H3 3.5769 no 4_454
F20 H6 2.7704 no 2_545
O3 H2 2.8370 no 4_454
O4 H2 3.0192 no 4_454
O5 H2 3.5545 no 4_454
O5 H3 2.9769 no 4_454
O6 H2 3.2898 no 4_454
O6 H3 2.8149 no 4_454
C14 H14 3.2403 no 3_556
C14 H15 3.5511 no 3_556
C16 H5 3.1769 no 3_666
C17 H2 3.4029 no 4_454
C17 H5 3.3021 no 3_666
C19 H2 3.4741 no 4_454
C19 H5 3.1402 no 3_666
C20 H2 3.3718 no 4_454
C21 H9 3.4630 no 3_556
C22 H3 3.3300 no 4_454
C23 H13 3.3754 no 4_454
C24 H6 3.2003 no 2_545
C25 H3 3.3058 no 4_454
C28 H3 3.4330 no 4_454
C28 H4 3.4912 no 4_454
C28 H16 3.5513 no 4_554
C29 H8 3.5534 no 3_656
H1 F2 3.1993 no 2_546
H1 F4 3.1383 no 4_555
H1 F8 3.1186 no 4_555
H1 F16 3.1988 no 3_656
H1 F17 3.5264 no 3_656
H2 F8 2.6417 no 4_555
H2 F17 3.3415 no 3_656
H2 O3 2.8370 no 4_555
H2 O4 3.0192 no 4_555
H2 O5 3.5545 no 4_555
H2 O6 3.2898 no 4_555
H2 C17 3.4029 no 4_555
H2 C19 3.4741 no 4_555
H2 C20 3.3718 no 4_555
H3 F11 3.2303 no 4_555
H3 F14 2.5831 no 4_555
H3 F20 3.5769 no 4_555
H3 O5 2.9769 no 4_555
H3 O6 2.8149 no 4_555
H3 C22 3.3300 no 4_555
H3 C25 3.3058 no 4_555
H3 C28 3.4330 no 4_555
H4 F7 3.2207 no 3_666
H4 F9 3.4941 no 3_666
H4 F11 3.2670 no 4_555
H4 F14 2.5861 no 4_555
H4 C28 3.4912 no 4_555
H5 F4 3.3719 no 1_655
H5 F6 3.3895 no 1_655
H5 F7 3.0658 no 3_666
H5 F9 2.7048 no 3_666
H5 C16 3.1769 no 3_666
H5 C17 3.3021 no 3_666
H5 C19 3.1402 no 3_666
H5 H17 2.9105 no 3_666
H6 F10 3.4991 no 2_555
H6 F11 2.8578 no 2_555
H6 F12 2.8598 no 2_555
H6 F19 3.1068 no 2_555
H6 F20 2.7704 no 2_555
H6 C24 3.2003 no 2_555
H6 H12 3.2226 no 4_554
H7 F10 3.2400 no 2_555
H7 F11 3.3743 no 2_555
H7 F19 2.9752 no 2_555
H8 F1 3.3939 no 2_546
H8 F2 3.2432 no 2_546
H8 F16 2.5288 no 3_656
H8 C29 3.5534 no 3_656
H9 F1 2.9325 no 2_546
H9 F12 2.7949 no 3_556
H9 C21 3.4630 no 3_556
H9 H14 3.4045 no 3_556
H9 H18 2.7221 no 3_556
H10 F16 3.3985 no 3_656
H10 H14 3.4190 no 3_556
H10 H15 3.3504 no 3_556
H11 F5 3.3028 no 4_555
H11 F13 2.9555 no 4_455
H11 F15 3.4177 no 4_455
H12 F12 2.6446 no 3_556
H12 F13 3.5815 no 4_455
H12 F15 3.0437 no 4_455
H12 H6 3.2226 no 4_455
H13 F2 3.3552 no 2_546
H13 F4 2.6812 no 4_555
H13 F5 3.0643 no 4_555
H13 C23 3.3754 no 4_555
H14 C14 3.2403 no 3_556
H14 H9 3.4045 no 3_556
H14 H10 3.4190 no 3_556
H14 H14 2.8352 no 3_556
H14 H15 2.7735 no 3_556
H15 F12 2.8777 no 3_556
H15 F13 3.3028 no 4_455
H15 F15 2.9350 no 4_455
H15 C14 3.5511 no 3_556
H15 H10 3.3504 no 3_556
H15 H14 2.7735 no 3_556
H15 H15 3.5014 no 3_556
H16 F13 2.6659 no 4_455
H16 F15 3.3660 no 4_455
H16 C28 3.5513 no 4_455
H17 F4 2.8573 no 3_566
H17 H5 2.9105 no 3_666
H17 H17 3.5416 no 3_566
H18 F1 2.5724 no 4_454
H18 H9 2.7221 no 3_556
H19 F3 2.8938 no 4_554
H19 F8 3.2660 no 2_545
H19 F9 3.2513 no 2_545

loop_
_geom_torsion_atom_site_label_1
_geom_torsion_atom_site_label_2
_geom_torsion_atom_site_label_3
_geom_torsion_atom_site_label_4
_geom_torsion
_geom_torsion_publ_flag
O1 Tb1 O2 C15 -137.4(2) no
O2 Tb1 O1 C30 -63.44(18) no
O1 Tb1 O3 C17 26.2(3) no
O3 Tb1 O1 C30 -104.13(18) no
O1 Tb1 O4 C20 -55.83(18) no
O4 Tb1 O1 C30 -137.55(19) no
O1 Tb1 O5 C22 55.24(18) no
O5 Tb1 O1 C30 148.9(2) no
O1 Tb1 O6 C25 -63.0(3) no
O6 Tb1 O1 C30 120.21(17) no
O1 Tb1 O7 C27 170.50(19) no
O7 Tb1 O1 C30 74.39(18) no
O1 Tb1 N1 C1 -1.98(14) no
O1 Tb1 N1 C5 172.8(2) no
N1 Tb1 O1 C30 8.54(16) no
O1 Tb1 N2 C6 16.5(3) no
O1 Tb1 N2 C10 -179.70(14) no
N2 Tb1 O1 C30 6.6(3) no
O2 Tb1 O3 C17 -15.18(16) no
O3 Tb1 O2 C15 15.32(18) no
O2 Tb1 O4 C20 -135.3(2) no
O4 Tb1 O2 C15 -59.87(18) no
O2 Tb1 O5 C22 7.9(3) no
O5 Tb1 O2 C15 -90.5(2) no
O2 Tb1 O6 C25 122.88(18) no
O6 Tb1 O2 C15 38.8(3) no
O2 Tb1 O7 C27 -128.73(16) no
O7 Tb1 O2 C15 159.45(16) no
O2 Tb1 N1 C1 82.33(17) no
O2 Tb1 N1 C5 -102.92(17) no
N1 Tb1 O2 C15 156.4(2) no
O2 Tb1 N2 C6 82.61(17) no
O2 Tb1 N2 C10 -113.57(17) no
N2 Tb1 O2 C15 92.76(19) no
O3 Tb1 O4 C20 147.2(2) no
O4 Tb1 O3 C17 60.21(17) no
O3 Tb1 O5 C22 -80.38(19) no
O5 Tb1 O3 C17 117.37(17) no
O3 Tb1 O6 C25 146.2(2) no
O6 Tb1 O3 C17 179.21(19) no
O3 Tb1 O7 C27 -11.1(3) no
O7 Tb1 O3 C17 -151.51(15) no
O3 Tb1 N1 C1 129.15(15) no
O3 Tb1 N1 C5 -56.1(2) no
N1 Tb1 O3 C17 -60.1(2) no
O3 Tb1 N2 C6 156.17(19) no
O3 Tb1 N2 C10 -40.02(16) no
N2 Tb1 O3 C17 -102.39(18) no
O4 Tb1 O5 C22 -22.85(17) no
O5 Tb1 O4 C20 22.29(17) no
O4 Tb1 O6 C25 -152.02(17) no
O6 Tb1 O4 C20 83.7(2) no
O4 Tb1 O7 C27 118.90(19) no
O7 Tb1 O4 C20 -2.0(3) no
O4 Tb1 N1 C1 39.1(2) no
O4 Tb1 N1 C5 -146.19(15) no
N1 Tb1 O4 C20 -93.30(19) no
O4 Tb1 N2 C6 128.40(16) no
O4 Tb1 N2 C10 -67.8(3) no
N2 Tb1 O4 C20 175.81(15) no
O5 Tb1 O6 C25 -91.90(19) no
O6 Tb1 O5 C22 -143.03(19) no
O5 Tb1 O7 C27 95.00(18) no
O7 Tb1 O5 C22 140.9(2) no
O5 Tb1 N1 C1 -48.1(2) no
O5 Tb1 N1 C5 126.61(15) no
N1 Tb1 O5 C22 97.19(19) no
O5 Tb1 N2 C6 -93.72(19) no
O5 Tb1 N2 C10 70.1(2) no
N2 Tb1 O5 C22 -177.24(14) no
O6 Tb1 O7 C27 18.52(17) no
O7 Tb1 O6 C25 -14.82(18) no
O6 Tb1 N1 C1 -137.55(16) no
O6 Tb1 N1 C5 37.2(2) no
N1 Tb1 O6 C25 25.0(3) no
O6 Tb1 N2 C6 -127.36(19) no
O6 Tb1 N2 C10 36.46(16) no
N2 Tb1 O6 C25 66.78(19) no
O7 Tb1 N1 C1 -95.13(17) no
O7 Tb1 N1 C5 79.62(18) no
N1 Tb1 O7 C27 -125.6(2) no
O7 Tb1 N2 C6 -53.05(17) no
O7 Tb1 N2 C10 110.77(18) no
N2 Tb1 O7 C27 -59.74(18) no
N1 Tb1 N2 C6 14.51(15) no
N1 Tb1 N2 C10 178.3(2) no
N2 Tb1 N1 C1 176.2(2) no
N2 Tb1 N1 C5 -9.03(15) no
Tb1 O1 C30 C1 -13.1(4) no
Tb1 O1 C30 C11 166.30(14) no
Tb1 O2 C15 C16 -12.7(5) no
Tb1 O2 C15 C18 167.63(14) no
Tb1 O3 C17 C16 12.5(5) no
Tb1 O3 C17 C19 -168.17(13) no
Tb1 O4 C20 C21 -16.6(5) no
Tb1 O4 C20 C23 163.68(14) no
Tb1 O5 C22 C21 18.2(5) no
Tb1 O5 C22 C24 -162.99(14) no
Tb1 O6 C25 C26 9.2(5) no
Tb1 O6 C25 C28 -168.76(14) no
Tb1 O7 C27 C26 -16.4(5) no
Tb1 O7 C27 C29 163.03(14) no
Tb1 N1 C1 C2 175.30(17) no
Tb1 N1 C1 C30 -2.5(3) no
Tb1 N1 C5 C4 -175.61(17) no
Tb1 N1 C5 C6 3.7(4) no
C1 N1 C5 C4 -0.8(5) no
C1 N1 C5 C6 178.5(3) no
C5 N1 C1 C2 0.4(5) no
C5 N1 C1 C30 -177.4(3) no
Tb1 N2 C6 C5 -18.6(4) no
Tb1 N2 C6 C7 160.56(18) no
Tb1 N2 C10 C9 -161.58(18) no
C6 N2 C10 C9 2.7(5) no
C10 N2 C6 C5 177.3(3) no
C10 N2 C6 C7 -3.5(5) no
N1 C1 C2 C3 -0.4(5) no
N1 C1 C30 O1 9.3(4) no
N1 C1 C30 C11 -170.1(3) no
C2 C1 C30 O1 -168.4(3) no
C2 C1 C30 C11 12.2(5) no
C30 C1 C2 C3 177.1(3) no
C1 C2 C3 C4 0.9(5) no
C2 C3 C4 C5 -1.3(5) no
C3 C4 C5 N1 1.3(5) no
C3 C4 C5 C6 -178.0(3) no
N1 C5 C6 N2 9.6(4) no
N1 C5 C6 C7 -169.5(3) no
C4 C5 C6 N2 -171.1(3) no
C4 C5 C6 C7 9.8(5) no
N2 C6 C7 C8 1.7(5) no
C5 C6 C7 C8 -179.2(3) no
C6 C7 C8 C9 1.1(6) no
C7 C8 C9 C10 -1.9(6) no
C8 C9 C10 N2 -0.0(5) no
C12 C11 C30 O1 110.2(3) no
C12 C11 C30 C1 -70.4(4) no
C13 C11 C30 O1 -126.2(3) no
C13 C11 C30 C1 53.1(4) no
C14 C11 C30 O1 -7.4(4) no
C14 C11 C30 C1 172.0(3) no
O2 C15 C16 C17 0.5(5) no
O2 C15 C18 F1 54.2(4) no
O2 C15 C18 F2 178.7(3) no
O2 C15 C18 F3 -62.4(4) no
C16 C15 C18 F1 -125.4(3) no
C16 C15 C18 F2 -1.0(5) no
C16 C15 C18 F3 117.9(3) no
C18 C15 C16 C17 -179.8(3) no
C15 C16 C17 O3 -0.2(5) no
C15 C16 C17 C19 -179.6(3) no
O3 C17 C19 F7 -53.0(4) no
O3 C17 C19 F8 66.1(4) no
O3 C17 C19 F9 -173.9(3) no
C16 C17 C19 F7 126.5(3) no
C16 C17 C19 F8 -114.4(3) no
C16 C17 C19 F9 5.6(4) no
O4 C20 C21 C22 -2.6(5) no
O4 C20 C23 F4 51.6(4) no
O4 C20 C23 F5 172.3(3) no
O4 C20 C23 F6 -66.1(4) no
C21 C20 C23 F4 -128.1(3) no
C21 C20 C23 F5 -7.5(4) no
C21 C20 C23 F6 114.1(3) no
C23 C20 C21 C22 177.1(3) no
C20 C21 C22 O5 1.7(5) no
C20 C21 C22 C24 -177.1(3) no
O5 C22 C24 F10 43.8(4) no
O5 C22 C24 F11 -66.1(4) no
O5 C22 C24 F12 141.4(3) no
O5 C22 C24 F19 -1.9(5) no
O5 C22 C24 F20 -116.9(3) no
C21 C22 C24 F10 -137.2(3) no
C21 C22 C24 F11 112.9(4) no
C21 C22 C24 F12 -39.6(4) no
C21 C22 C24 F19 177.0(3) no
C21 C22 C24 F20 62.1(4) no
O6 C25 C26 C27 3.4(6) no
O6 C25 C28 F13 -171.7(3) no
O6 C25 C28 F14 -51.8(4) no
O6 C25 C28 F15 71.2(4) no
C26 C25 C28 F13 10.1(5) no
C26 C25 C28 F14 130.1(4) no
C26 C25 C28 F15 -106.9(4) no
C28 C25 C26 C27 -178.8(3) no
C25 C26 C27 O7 0.2(6) no
C25 C26 C27 C29 -179.2(3) no
O7 C27 C29 F16 -179.3(3) no
O7 C27 C29 F17 60.6(4) no
O7 C27 C29 F18 -59.7(5) no
C26 C27 C29 F16 0.2(5) no
C26 C27 C29 F17 -119.9(4) no
C26 C27 C29 F18 119.8(4) no
